data_4340743
loop_
_publ_author_name
'Kramer, Wesley W.'
'Cameron, Lindsay A.'
'Zarkesh, Ryan A.'
'Ziller, Joseph W.'
'Heyduk, Alan F.'

_publ_section_title
;
 Donor-Acceptor Ligand-to-Ligand Charge-Transfer Coordination Complexes of
 Nickel(II).
;
_journal_issue 16
_journal_name_full 'Inorganic chemistry'
_journal_page_first 8825
_journal_page_last 8837
_journal_paper_doi 10.1021/ic5017214
_journal_volume 53
_journal_year 2014
_chemical_formula_sum 'C40 H36 Cl4 N2 Ni O3'
_chemical_formula_weight 793.22
_chemical_name_systematic
; 
 ? 
;
_space_group_IT_number 14
_symmetry_cell_setting monoclinic
_symmetry_space_group_name_Hall '-P 2ybc'
_symmetry_space_group_name_H-M 'P 1 21/c 1'
_atom_sites_solution_hydrogens calc
_atom_sites_solution_primary direct
_atom_sites_solution_secondary difmap
_audit_creation_method SHELXL-97
_cell_angle_alpha 90.00
_cell_angle_beta 103.4560(10)
_cell_angle_gamma 90.00
_cell_formula_units_Z 4
_cell_length_a 12.4095(8)
_cell_length_b 17.2423(12)
_cell_length_c 17.1607(12)
_cell_measurement_reflns_used 9851
_cell_measurement_temperature 141(2)
_cell_measurement_theta_max 28.16
_cell_measurement_theta_min 2.59
_cell_volume 3571.0(4)
_computing_cell_refinement 'Bruker SMART APEX2/SAINT'
_computing_data_collection 'Bruker SMART APEX2'
_computing_data_reduction 'Bruker SAINT'
_computing_molecular_graphics 'Bruker SHELXTL'
_computing_publication_material 'Bruker SHELXTL'
_computing_structure_refinement 'SHELXL-97 (Sheldrick, 2008)'
_computing_structure_solution 'SHELXS-97 (Sheldrick, 2008)'
_diffrn_ambient_temperature 141(2)
_diffrn_measured_fraction_theta_full 0.917
_diffrn_measured_fraction_theta_max 0.917
_diffrn_measurement_device_type 'Bruker SMART APEX II CCD'
_diffrn_measurement_method 'phi and omega'
_diffrn_radiation_monochromator graphite
_diffrn_radiation_source 'fine-focus sealed tube'
_diffrn_radiation_type MoK\a
_diffrn_radiation_wavelength 0.71073
_diffrn_reflns_av_R_equivalents 0.0416
_diffrn_reflns_av_sigmaI/netI 0.0327
_diffrn_reflns_limit_h_max 16
_diffrn_reflns_limit_h_min -16
_diffrn_reflns_limit_k_max 22
_diffrn_reflns_limit_k_min -20
_diffrn_reflns_limit_l_max 22
_diffrn_reflns_limit_l_min -22
_diffrn_reflns_number 30406
_diffrn_reflns_theta_full 28.50
_diffrn_reflns_theta_max 28.50
_diffrn_reflns_theta_min 1.69
_exptl_absorpt_coefficient_mu 0.885
_exptl_absorpt_correction_T_max 0.9074
_exptl_absorpt_correction_T_min 0.7529
_exptl_absorpt_correction_type multi-scan
_exptl_absorpt_process_details 'Bruker SADABS'
_exptl_crystal_colour green
_exptl_crystal_density_diffrn 1.475
_exptl_crystal_density_meas ?
_exptl_crystal_density_method 'not measured'
_exptl_crystal_description Plate
_exptl_crystal_F_000 1640
_exptl_crystal_size_max 0.34
_exptl_crystal_size_mid 0.29
_exptl_crystal_size_min 0.11
_refine_diff_density_max 0.645
_refine_diff_density_min -0.240
_refine_diff_density_rms 0.057
_refine_ls_extinction_method none
_refine_ls_goodness_of_fit_ref 1.048
_refine_ls_hydrogen_treatment constr
_refine_ls_matrix_type full
_refine_ls_number_parameters 457
_refine_ls_number_reflns 8301
_refine_ls_number_restraints 0
_refine_ls_restrained_S_all 1.048
_refine_ls_R_factor_all 0.0362
_refine_ls_R_factor_gt 0.0287
_refine_ls_shift/su_max 0.001
_refine_ls_shift/su_mean 0.000
_refine_ls_structure_factor_coef Fsqd
_refine_ls_weighting_details 'calc w=1/[\s^2^(Fo^2^)+(0.0464P)^2^+0.0000P] where P=(Fo^2^+2Fc^2^)/3'
_refine_ls_weighting_scheme calc
_refine_ls_wR_factor_gt 0.0766
_refine_ls_wR_factor_ref 0.0791
_reflns_number_gt 6948
_reflns_number_total 8301
_reflns_threshold_expression >2sigma(I)
_cod_data_source_file ic5017214_si_002.cif
_cod_data_source_block afh269_2b
_cod_depositor_comments
;
The following automatic conversions were performed:

'_symmetry_cell_setting' value 'Monoclinic' changed to 'monoclinic'
according to
/usr/data/users/saulius/crontab/automatic-downloads/rss-feeds/ACS/lib/dictionaries/cif_core.dic
dictionary named 'cif_core.dic' version 2.4.2 from 2011-04-26.

Automatic conversion script
Id: cif_fix_values 2281 2013-09-26 08:29:07Z andrius 

 Adding full bibliography for 4340739--4340747.cif.

The following automatic conversions were performed:

'_exptl_crystal_density_meas' value 'none' was changed to '?' - the
value is perceived as not measured.

Automatic conversion script
Id: cif_fix_values 3008 2015-01-20 13:52:24Z robertas 
;
_cod_original_sg_symbol_H-M P2(1)/c
_cod_database_code 4340743

loop_
_symmetry_equiv_pos_as_xyz
'x, y, z'
'-x, y+1/2, -z+1/2'
'-x, -y, -z'
'x, -y-1/2, z-1/2'

loop_
_atom_site_label
_atom_site_type_symbol
_atom_site_fract_x
_atom_site_fract_y
_atom_site_fract_z
_atom_site_U_iso_or_equiv
_atom_site_adp_type
_atom_site_occupancy
_atom_site_symmetry_multiplicity
_atom_site_calc_flag
_atom_site_refinement_flags
Ni1 Ni 0.035169(14) 0.488455(11) 0.759191(11) 0.01697(6) Uani 1 1 d .
Cl1 Cl -0.31270(3) 0.55317(3) 0.57900(2) 0.02824(10) Uani 1 1 d .
Cl2 Cl -0.50074(3) 0.44254(2) 0.60857(2) 0.02939(10) Uani 1 1 d .
Cl3 Cl -0.44908(3) 0.32666(2) 0.75335(2) 0.02896(10) Uani 1 1 d .
Cl4 Cl -0.20869(3) 0.32119(2) 0.86527(2) 0.02765(10) Uani 1 1 d .
O1 O -0.04820(8) 0.42453(6) 0.80719(6) 0.0206(2) Uani 1 1 d .
O2 O -0.09153(8) 0.51853(6) 0.68770(6) 0.0203(2) Uani 1 1 d .
O3 O 0.33243(10) 0.64624(7) 0.91256(7) 0.0357(3) Uani 1 1 d .
N1 N 0.17006(10) 0.45894(7) 0.83061(7) 0.0179(3) Uani 1 1 d .
N2 N 0.12703(10) 0.54952(7) 0.70850(7) 0.0170(2) Uani 1 1 d .
C1 C -0.15381(11) 0.42596(9) 0.76564(8) 0.0185(3) Uani 1 1 d .
C2 C -0.17718(12) 0.47813(9) 0.70047(8) 0.0185(3) Uani 1 1 d .
C3 C -0.28488(12) 0.48452(9) 0.65424(9) 0.0199(3) Uani 1 1 d .
C4 C -0.36884(11) 0.43673(9) 0.66964(9) 0.0208(3) Uani 1 1 d .
C5 C -0.34566(12) 0.38527(9) 0.73344(9) 0.0209(3) Uani 1 1 d .
C6 C -0.23827(12) 0.38097(9) 0.78231(9) 0.0198(3) Uani 1 1 d .
C7 C 0.25553(11) 0.49230(8) 0.81423(8) 0.0170(3) Uani 1 1 d .
C8 C 0.37563(12) 0.48820(8) 0.84336(9) 0.0175(3) Uani 1 1 d .
C9 C 0.44697(12) 0.45027(9) 0.90472(9) 0.0196(3) Uani 1 1 d .
H9A H 0.4197 0.4179 0.9406 0.024 Uiso 1 1 calc R
C10 C 0.56210(12) 0.46062(9) 0.91301(9) 0.0219(3) Uani 1 1 d .
H10A H 0.6122 0.4341 0.9548 0.026 Uiso 1 1 calc R
C11 C 0.60395(12) 0.50793(9) 0.86240(9) 0.0214(3) Uani 1 1 d .
H11A H 0.6819 0.5129 0.8696 0.026 Uiso 1 1 calc R
C12 C 0.53200(12) 0.54938(9) 0.79952(9) 0.0185(3) Uani 1 1 d .
C13 C 0.56185(12) 0.60143(9) 0.74431(9) 0.0219(3) Uani 1 1 d .
H13A H 0.6379 0.6118 0.7472 0.026 Uiso 1 1 calc R
C14 C 0.48182(12) 0.63712(9) 0.68645(9) 0.0233(3) Uani 1 1 d .
H14A H 0.5043 0.6721 0.6505 0.028 Uiso 1 1 calc R
C15 C 0.36721(12) 0.62380(9) 0.67847(9) 0.0214(3) Uani 1 1 d .
H15A H 0.3135 0.6490 0.6379 0.026 Uiso 1 1 calc R
C16 C 0.33583(11) 0.57350(9) 0.73091(8) 0.0180(3) Uani 1 1 d .
C17 C 0.23060(11) 0.54476(8) 0.74405(8) 0.0170(3) Uani 1 1 d .
C18 C 0.41840(12) 0.53717(8) 0.79140(8) 0.0174(3) Uani 1 1 d .
C19 C 0.18813(11) 0.40354(9) 0.89532(8) 0.0192(3) Uani 1 1 d .
C20 C 0.16978(12) 0.42736(9) 0.96878(9) 0.0224(3) Uani 1 1 d .
C21 C 0.19296(13) 0.37406(10) 1.03183(9) 0.0286(4) Uani 1 1 d .
H21A H 0.1792 0.3883 1.0821 0.034 Uiso 1 1 calc R
C22 C 0.23557(14) 0.30076(10) 1.02331(10) 0.0324(4) Uani 1 1 d .
C23 C 0.25014(13) 0.27940(10) 0.94853(10) 0.0290(4) Uani 1 1 d .
H23A H 0.2772 0.2289 0.9417 0.035 Uiso 1 1 calc R
C24 C 0.22637(12) 0.32949(9) 0.88322(9) 0.0234(3) Uani 1 1 d .
C25 C 0.13225(14) 0.50861(10) 0.97945(10) 0.0272(4) Uani 1 1 d .
H25A H 0.0612 0.5182 0.9416 0.041 Uiso 1 1 calc R
H25B H 0.1876 0.5454 0.9694 0.041 Uiso 1 1 calc R
H25C H 0.1234 0.5152 1.0343 0.041 Uiso 1 1 calc R
C26 C 0.26662(17) 0.24618(12) 1.09357(11) 0.0480(6) Uani 1 1 d .
H26A H 0.2381 0.1942 1.0772 0.072 Uiso 1 1 calc R
H26B H 0.2345 0.2648 1.1372 0.072 Uiso 1 1 calc R
H26C H 0.3475 0.2441 1.1120 0.072 Uiso 1 1 calc R
C27 C 0.24373(14) 0.30424(10) 0.80301(10) 0.0303(4) Uani 1 1 d .
H27A H 0.1791 0.3188 0.7609 0.045 Uiso 1 1 calc R
H27B H 0.2535 0.2478 0.8029 0.045 Uiso 1 1 calc R
H27C H 0.3100 0.3296 0.7931 0.045 Uiso 1 1 calc R
C28 C 0.09686(11) 0.58638(9) 0.63069(8) 0.0182(3) Uani 1 1 d .
C29 C 0.12227(12) 0.54693(9) 0.56640(9) 0.0197(3) Uani 1 1 d .
C30 C 0.09608(12) 0.58258(10) 0.49184(9) 0.0247(3) Uani 1 1 d .
H30A H 0.1124 0.5567 0.4471 0.030 Uiso 1 1 calc R
C31 C 0.04651(12) 0.65531(10) 0.48118(9) 0.0262(4) Uani 1 1 d .
C32 C 0.02079(12) 0.69199(9) 0.54618(9) 0.0256(3) Uani 1 1 d .
H32A H -0.0138 0.7415 0.5388 0.031 Uiso 1 1 calc R
C33 C 0.04420(12) 0.65830(9) 0.62267(9) 0.0208(3) Uani 1 1 d .
C34 C 0.17619(13) 0.46821(9) 0.57575(9) 0.0251(3) Uani 1 1 d .
H34A H 0.1502 0.4386 0.6166 0.038 Uiso 1 1 calc R
H34B H 0.2568 0.4743 0.5922 0.038 Uiso 1 1 calc R
H34C H 0.1567 0.4405 0.5245 0.038 Uiso 1 1 calc R
C35 C 0.01872(15) 0.69139(12) 0.39832(10) 0.0387(5) Uani 1 1 d .
H35A H 0.0078 0.7473 0.4029 0.058 Uiso 1 1 calc R
H35B H -0.0493 0.6680 0.3664 0.058 Uiso 1 1 calc R
H35C H 0.0797 0.6822 0.3721 0.058 Uiso 1 1 calc R
C36 C 0.01600(14) 0.69865(10) 0.69270(10) 0.0302(4) Uani 1 1 d .
H36A H 0.0814 0.6998 0.7375 0.045 Uiso 1 1 calc R
H36B H -0.0440 0.6707 0.7089 0.045 Uiso 1 1 calc R
H36C H -0.0078 0.7518 0.6775 0.045 Uiso 1 1 calc R
C37 C 0.25820(17) 0.70939(12) 0.91087(13) 0.0450(5) Uani 1 1 d .
H37A H 0.1921 0.6923 0.9292 0.054 Uiso 1 1 calc R
H37B H 0.2337 0.7299 0.8557 0.054 Uiso 1 1 calc R
C38 C 0.31987(17) 0.77127(11) 0.96616(12) 0.0411(5) Uani 1 1 d .
H38A H 0.2930 0.7743 1.0161 0.049 Uiso 1 1 calc R
H38B H 0.3110 0.8227 0.9397 0.049 Uiso 1 1 calc R
C39 C 0.44101(17) 0.74475(11) 0.98380(11) 0.0403(5) Uani 1 1 d .
H39A H 0.4906 0.7877 0.9764 0.048 Uiso 1 1 calc R
H39B H 0.4654 0.7243 1.0390 0.048 Uiso 1 1 calc R
C40 C 0.43859(15) 0.68118(10) 0.92208(10) 0.0333(4) Uani 1 1 d .
H40A H 0.4477 0.7032 0.8707 0.040 Uiso 1 1 calc R
H40B H 0.4982 0.6428 0.9414 0.040 Uiso 1 1 calc R

loop_
_atom_site_aniso_label
_atom_site_aniso_U_11
_atom_site_aniso_U_22
_atom_site_aniso_U_33
_atom_site_aniso_U_23
_atom_site_aniso_U_13
_atom_site_aniso_U_12
Ni1 0.01337(10) 0.02155(11) 0.01563(10) 0.00391(7) 0.00264(7) 0.00028(7)
Cl1 0.02114(18) 0.0408(2) 0.02177(19) 0.00973(16) 0.00287(14) 0.00621(16)
Cl2 0.01649(17) 0.0357(2) 0.0320(2) -0.00601(17) -0.00254(15) -0.00013(15)
Cl3 0.02275(19) 0.0269(2) 0.0382(2) -0.00470(17) 0.00901(16) -0.00906(15)
Cl4 0.0273(2) 0.0259(2) 0.0301(2) 0.00926(16) 0.00730(16) -0.00196(15)
O1 0.0157(5) 0.0255(6) 0.0199(5) 0.0054(4) 0.0025(4) -0.0010(4)
O2 0.0152(5) 0.0272(6) 0.0181(5) 0.0053(4) 0.0031(4) 0.0004(4)
O3 0.0427(7) 0.0268(7) 0.0369(7) -0.0040(5) 0.0083(6) 0.0076(5)
N1 0.0169(6) 0.0209(7) 0.0155(6) 0.0027(5) 0.0027(5) 0.0001(5)
N2 0.0180(6) 0.0177(6) 0.0155(6) 0.0019(5) 0.0045(5) 0.0012(5)
C1 0.0173(7) 0.0208(8) 0.0177(7) -0.0014(6) 0.0045(5) 0.0006(6)
C2 0.0179(7) 0.0205(8) 0.0173(7) -0.0017(6) 0.0047(6) 0.0007(6)
C3 0.0193(7) 0.0242(8) 0.0162(7) 0.0005(6) 0.0041(6) 0.0035(6)
C4 0.0130(7) 0.0267(8) 0.0212(7) -0.0066(6) 0.0009(5) 0.0012(6)
C5 0.0175(7) 0.0191(8) 0.0276(8) -0.0054(6) 0.0083(6) -0.0034(6)
C6 0.0224(7) 0.0174(7) 0.0202(7) -0.0005(6) 0.0064(6) 0.0008(6)
C7 0.0159(7) 0.0195(7) 0.0154(7) -0.0008(5) 0.0030(5) 0.0008(5)
C8 0.0170(7) 0.0181(7) 0.0173(7) -0.0017(6) 0.0036(5) 0.0001(6)
C9 0.0192(7) 0.0210(8) 0.0177(7) -0.0004(6) 0.0026(6) 0.0002(6)
C10 0.0197(7) 0.0224(8) 0.0205(7) -0.0023(6) -0.0016(6) 0.0024(6)
C11 0.0163(7) 0.0232(8) 0.0237(8) -0.0067(6) 0.0025(6) 0.0002(6)
C12 0.0176(7) 0.0184(8) 0.0196(7) -0.0058(6) 0.0048(6) -0.0005(6)
C13 0.0187(7) 0.0215(8) 0.0270(8) -0.0059(6) 0.0082(6) -0.0044(6)
C14 0.0261(8) 0.0203(8) 0.0261(8) 0.0004(6) 0.0117(6) -0.0029(6)
C15 0.0233(7) 0.0204(8) 0.0206(7) 0.0021(6) 0.0054(6) 0.0015(6)
C16 0.0168(7) 0.0189(7) 0.0182(7) -0.0015(6) 0.0039(5) 0.0006(6)
C17 0.0188(7) 0.0168(7) 0.0158(7) -0.0001(5) 0.0047(5) 0.0014(6)
C18 0.0188(7) 0.0169(7) 0.0166(7) -0.0031(5) 0.0043(5) 0.0007(6)
C19 0.0153(7) 0.0232(8) 0.0175(7) 0.0044(6) 0.0006(5) -0.0039(6)
C20 0.0184(7) 0.0283(9) 0.0197(7) 0.0017(6) 0.0025(6) -0.0084(6)
C21 0.0295(8) 0.0376(10) 0.0166(7) 0.0022(7) 0.0013(6) -0.0159(7)
C22 0.0328(9) 0.0324(10) 0.0255(9) 0.0118(7) -0.0065(7) -0.0149(7)
C23 0.0280(8) 0.0218(8) 0.0318(9) 0.0055(7) -0.0040(7) -0.0043(7)
C24 0.0207(7) 0.0233(8) 0.0234(8) 0.0028(6) -0.0009(6) -0.0047(6)
C25 0.0259(8) 0.0344(10) 0.0230(8) -0.0028(7) 0.0093(6) -0.0043(7)
C26 0.0563(12) 0.0456(12) 0.0337(10) 0.0203(9) -0.0069(9) -0.0153(10)
C27 0.0325(9) 0.0259(9) 0.0313(9) -0.0022(7) 0.0052(7) 0.0009(7)
C28 0.0153(6) 0.0221(8) 0.0159(7) 0.0048(6) 0.0013(5) -0.0022(6)
C29 0.0166(7) 0.0235(8) 0.0187(7) 0.0012(6) 0.0033(6) -0.0030(6)
C30 0.0213(7) 0.0352(9) 0.0173(7) 0.0005(6) 0.0038(6) -0.0063(7)
C31 0.0210(7) 0.0335(9) 0.0208(8) 0.0094(7) -0.0019(6) -0.0091(7)
C32 0.0201(7) 0.0229(8) 0.0295(9) 0.0084(7) -0.0032(6) -0.0013(6)
C33 0.0173(7) 0.0203(8) 0.0232(8) 0.0020(6) 0.0016(6) 0.0000(6)
C34 0.0254(8) 0.0264(9) 0.0242(8) -0.0045(7) 0.0068(6) 0.0004(7)
C35 0.0349(10) 0.0506(12) 0.0255(9) 0.0161(8) -0.0035(7) -0.0126(8)
C36 0.0323(9) 0.0267(9) 0.0304(9) 0.0003(7) 0.0051(7) 0.0088(7)
C37 0.0453(11) 0.0380(11) 0.0515(12) 0.0014(9) 0.0107(9) 0.0159(9)
C38 0.0565(12) 0.0264(10) 0.0489(12) 0.0008(8) 0.0297(10) 0.0038(9)
C39 0.0544(12) 0.0283(10) 0.0371(10) -0.0025(8) 0.0081(9) 0.0030(9)
C40 0.0417(10) 0.0337(10) 0.0249(9) 0.0039(7) 0.0088(7) 0.0117(8)

loop_
_atom_type_symbol
_atom_type_description
_atom_type_scat_dispersion_real
_atom_type_scat_dispersion_imag
_atom_type_scat_source
C C 0.0033 0.0016 'International Tables Vol C Tables 4.2.6.8 and 6.1.1.4'
H H 0.0000 0.0000 'International Tables Vol C Tables 4.2.6.8 and 6.1.1.4'
N N 0.0061 0.0033 'International Tables Vol C Tables 4.2.6.8 and 6.1.1.4'
O O 0.0106 0.0060 'International Tables Vol C Tables 4.2.6.8 and 6.1.1.4'
Cl Cl 0.1484 0.1585 'International Tables Vol C Tables 4.2.6.8 and 6.1.1.4'
Ni Ni 0.3393 1.1124 'International Tables Vol C Tables 4.2.6.8 and 6.1.1.4'

loop_
_geom_angle_atom_site_label_1
_geom_angle_atom_site_label_2
_geom_angle_atom_site_label_3
_geom_angle
O2 Ni1 O1 89.14(5)
O2 Ni1 N1 177.69(5)
O1 Ni1 N1 93.08(5)
O2 Ni1 N2 92.83(5)
O1 Ni1 N2 176.52(5)
N1 Ni1 N2 84.92(5)
C1 O1 Ni1 109.54(9)
C2 O2 Ni1 109.62(9)
C37 O3 C40 104.84(14)
C7 N1 C19 118.25(12)
C7 N1 Ni1 112.63(10)
C19 N1 Ni1 129.05(9)
C17 N2 C28 118.65(12)
C17 N2 Ni1 112.65(10)
C28 N2 Ni1 127.62(9)
O1 C1 C6 124.98(13)
O1 C1 C2 115.40(13)
C6 C1 C2 119.62(13)
O2 C2 C3 124.25(13)
O2 C2 C1 116.06(12)
C3 C2 C1 119.69(14)
C2 C3 C4 120.26(14)
C2 C3 Cl1 118.65(12)
C4 C3 Cl1 121.09(11)
C5 C4 C3 119.91(13)
C5 C4 Cl2 120.59(12)
C3 C4 Cl2 119.50(12)
C4 C5 C6 120.00(14)
C4 C5 Cl3 120.20(11)
C6 C5 Cl3 119.80(12)
C1 C6 C5 120.41(14)
C1 C6 Cl4 118.58(11)
C5 C6 Cl4 121.01(12)
N1 C7 C8 136.70(14)
N1 C7 C17 114.94(12)
C8 C7 C17 108.16(12)
C9 C8 C18 119.80(13)
C9 C8 C7 135.27(14)
C18 C8 C7 104.93(12)
C8 C9 C10 118.24(14)
C8 C9 H9A 120.9
C10 C9 H9A 120.9
C11 C10 C9 122.10(14)
C11 C10 H10A 118.9
C9 C10 H10A 118.9
C10 C11 C12 120.89(14)
C10 C11 H11A 119.6
C12 C11 H11A 119.6
C18 C12 C13 116.29(13)
C18 C12 C11 116.08(14)
C13 C12 C11 127.62(14)
C14 C13 C12 120.63(14)
C14 C13 H13A 119.7
C12 C13 H13A 119.7
C13 C14 C15 122.52(15)
C13 C14 H14A 118.7
C15 C14 H14A 118.7
C16 C15 C14 118.16(14)
C16 C15 H15A 120.9
C14 C15 H15A 120.9
C15 C16 C18 119.43(13)
C15 C16 C17 135.75(13)
C18 C16 C17 104.80(12)
N2 C17 C16 137.07(13)
N2 C17 C7 114.84(13)
C16 C17 C7 107.91(12)
C12 C18 C8 122.86(13)
C12 C18 C16 122.95(14)
C8 C18 C16 114.18(13)
C20 C19 C24 122.50(14)
C20 C19 N1 118.18(14)
C24 C19 N1 119.28(13)
C19 C20 C21 117.31(15)
C19 C20 C25 120.40(14)
C21 C20 C25 122.22(15)
C22 C21 C20 122.07(16)
C22 C21 H21A 119.0
C20 C21 H21A 119.0
C23 C22 C21 118.25(15)
C23 C22 C26 120.69(18)
C21 C22 C26 121.06(17)
C22 C23 C24 122.13(16)
C22 C23 H23A 118.9
C24 C23 H23A 118.9
C23 C24 C19 117.66(15)
C23 C24 C27 120.54(15)
C19 C24 C27 121.79(14)
C20 C25 H25A 109.5
C20 C25 H25B 109.5
H25A C25 H25B 109.5
C20 C25 H25C 109.5
H25A C25 H25C 109.5
H25B C25 H25C 109.5
C22 C26 H26A 109.5
C22 C26 H26B 109.5
H26A C26 H26B 109.5
C22 C26 H26C 109.5
H26A C26 H26C 109.5
H26B C26 H26C 109.5
C24 C27 H27A 109.5
C24 C27 H27B 109.5
H27A C27 H27B 109.5
C24 C27 H27C 109.5
H27A C27 H27C 109.5
H27B C27 H27C 109.5
C29 C28 C33 122.93(13)
C29 C28 N2 117.30(13)
C33 C28 N2 119.78(13)
C30 C29 C28 117.79(14)
C30 C29 C34 120.02(14)
C28 C29 C34 122.19(13)
C29 C30 C31 121.48(15)
C29 C30 H30A 119.3
C31 C30 H30A 119.3
C32 C31 C30 118.99(14)
C32 C31 C35 121.61(16)
C30 C31 C35 119.38(16)
C31 C32 C33 121.94(15)
C31 C32 H32A 119.0
C33 C32 H32A 119.0
C28 C33 C32 116.82(14)
C28 C33 C36 121.70(14)
C32 C33 C36 121.46(14)
C29 C34 H34A 109.5
C29 C34 H34B 109.5
H34A C34 H34B 109.5
C29 C34 H34C 109.5
H34A C34 H34C 109.5
H34B C34 H34C 109.5
C31 C35 H35A 109.5
C31 C35 H35B 109.5
H35A C35 H35B 109.5
C31 C35 H35C 109.5
H35A C35 H35C 109.5
H35B C35 H35C 109.5
C33 C36 H36A 109.5
C33 C36 H36B 109.5
H36A C36 H36B 109.5
C33 C36 H36C 109.5
H36A C36 H36C 109.5
H36B C36 H36C 109.5
O3 C37 C38 107.25(15)
O3 C37 H37A 110.3
C38 C37 H37A 110.3
O3 C37 H37B 110.3
C38 C37 H37B 110.3
H37A C37 H37B 108.5
C37 C38 C39 104.09(15)
C37 C38 H38A 110.9
C39 C38 H38A 110.9
C37 C38 H38B 110.9
C39 C38 H38B 110.9
H38A C38 H38B 109.0
C40 C39 C38 102.59(15)
C40 C39 H39A 111.2
C38 C39 H39A 111.2
C40 C39 H39B 111.2
C38 C39 H39B 111.2
H39A C39 H39B 109.2
O3 C40 C39 104.66(15)
O3 C40 H40A 110.8
C39 C40 H40A 110.8
O3 C40 H40B 110.8
C39 C40 H40B 110.8
H40A C40 H40B 108.9

loop_
_geom_bond_atom_site_label_1
_geom_bond_atom_site_label_2
_geom_bond_distance
Ni1 O2 1.8299(10)
Ni1 O1 1.8331(10)
Ni1 N1 1.8996(12)
Ni1 N2 1.9044(12)
Cl1 C3 1.7261(15)
Cl2 C4 1.7289(14)
Cl3 C5 1.7289(15)
Cl4 C6 1.7266(15)
O1 C1 1.3386(16)
O2 C2 1.3309(18)
O3 C37 1.422(2)
O3 C40 1.423(2)
N1 C7 1.2936(19)
N1 C19 1.4423(18)
N2 C17 1.2906(18)
N2 C28 1.4472(17)
C1 C6 1.386(2)
C1 C2 1.412(2)
C2 C3 1.391(2)
C3 C4 1.401(2)
C4 C5 1.386(2)
C5 C6 1.402(2)
C7 C8 1.4593(19)
C7 C17 1.4803(19)
C8 C9 1.3734(19)
C8 C18 1.418(2)
C9 C10 1.414(2)
C9 H9A 0.9500
C10 C11 1.378(2)
C10 H10A 0.9500
C11 C12 1.423(2)
C11 H11A 0.9500
C12 C18 1.400(2)
C12 C13 1.416(2)
C13 C14 1.375(2)
C13 H13A 0.9500
C14 C15 1.416(2)
C14 H14A 0.9500
C15 C16 1.370(2)
C15 H15A 0.9500
C16 C18 1.4231(19)
C16 C17 1.462(2)
C19 C20 1.394(2)
C19 C24 1.394(2)
C20 C21 1.398(2)
C20 C25 1.501(2)
C21 C22 1.391(3)
C21 H21A 0.9500
C22 C23 1.387(3)
C22 C26 1.507(2)
C23 C24 1.391(2)
C23 H23A 0.9500
C24 C27 1.506(2)
C25 H25A 0.9800
C25 H25B 0.9800
C25 H25C 0.9800
C26 H26A 0.9800
C26 H26B 0.9800
C26 H26C 0.9800
C27 H27A 0.9800
C27 H27B 0.9800
C27 H27C 0.9800
C28 C29 1.393(2)
C28 C33 1.393(2)
C29 C30 1.388(2)
C29 C34 1.505(2)
C30 C31 1.390(2)
C30 H30A 0.9500
C31 C32 1.383(2)
C31 C35 1.516(2)
C32 C33 1.403(2)
C32 H32A 0.9500
C33 C36 1.499(2)
C34 H34A 0.9800
C34 H34B 0.9800
C34 H34C 0.9800
C35 H35A 0.9800
C35 H35B 0.9800
C35 H35C 0.9800
C36 H36A 0.9800
C36 H36B 0.9800
C36 H36C 0.9800
C37 C38 1.512(3)
C37 H37A 0.9900
C37 H37B 0.9900
C38 C39 1.533(3)
C38 H38A 0.9900
C38 H38B 0.9900
C39 C40 1.520(2)
C39 H39A 0.9900
C39 H39B 0.9900
C40 H40A 0.9900
C40 H40B 0.9900

loop_
_geom_torsion_atom_site_label_1
_geom_torsion_atom_site_label_2
_geom_torsion_atom_site_label_3
_geom_torsion_atom_site_label_4
_geom_torsion
O2 Ni1 O1 C1 4.51(10)
N1 Ni1 O1 C1 -174.86(10)
N2 Ni1 O1 C1 -119.9(7)
O1 Ni1 O2 C2 -4.05(10)
N1 Ni1 O2 C2 160.1(13)
N2 Ni1 O2 C2 173.07(10)
O2 Ni1 N1 C7 14.1(14)
O1 Ni1 N1 C7 178.22(11)
N2 Ni1 N1 C7 1.08(11)
O2 Ni1 N1 C19 -162.6(12)
O1 Ni1 N1 C19 1.48(13)
N2 Ni1 N1 C19 -175.66(13)
O2 Ni1 N2 C17 179.15(11)
O1 Ni1 N2 C17 -56.5(8)
N1 Ni1 N2 C17 -1.37(11)
O2 Ni1 N2 C28 -13.06(13)
O1 Ni1 N2 C28 111.3(7)
N1 Ni1 N2 C28 166.41(13)
Ni1 O1 C1 C6 176.04(12)
Ni1 O1 C1 C2 -4.02(15)
Ni1 O2 C2 C3 -177.16(12)
Ni1 O2 C2 C1 2.75(16)
O1 C1 C2 O2 0.88(19)
C6 C1 C2 O2 -179.17(13)
O1 C1 C2 C3 -179.21(13)
C6 C1 C2 C3 0.7(2)
O2 C2 C3 C4 176.73(14)
C1 C2 C3 C4 -3.2(2)
O2 C2 C3 Cl1 -4.2(2)
C1 C2 C3 Cl1 175.91(11)
C2 C3 C4 C5 2.9(2)
Cl1 C3 C4 C5 -176.17(12)
C2 C3 C4 Cl2 -177.05(12)
Cl1 C3 C4 Cl2 3.89(18)
C3 C4 C5 C6 -0.2(2)
Cl2 C4 C5 C6 179.78(12)
C3 C4 C5 Cl3 179.47(12)
Cl2 C4 C5 Cl3 -0.59(18)
O1 C1 C6 C5 -178.07(14)
C2 C1 C6 C5 2.0(2)
O1 C1 C6 Cl4 3.1(2)
C2 C1 C6 Cl4 -176.87(11)
C4 C5 C6 C1 -2.3(2)
Cl3 C5 C6 C1 178.09(12)
C4 C5 C6 Cl4 176.54(12)
Cl3 C5 C6 Cl4 -3.09(18)
C19 N1 C7 C8 2.3(3)
Ni1 N1 C7 C8 -174.80(15)
C19 N1 C7 C17 176.50(12)
Ni1 N1 C7 C17 -0.63(16)
N1 C7 C8 C9 -5.5(3)
C17 C7 C8 C9 -179.97(16)
N1 C7 C8 C18 174.59(17)
C17 C7 C8 C18 0.16(16)
C18 C8 C9 C10 -1.1(2)
C7 C8 C9 C10 179.06(16)
C8 C9 C10 C11 0.8(2)
C9 C10 C11 C12 0.7(2)
C10 C11 C12 C18 -1.8(2)
C10 C11 C12 C13 178.20(15)
C18 C12 C13 C14 -0.1(2)
C11 C12 C13 C14 179.92(15)
C12 C13 C14 C15 -0.4(2)
C13 C14 C15 C16 0.2(2)
C14 C15 C16 C18 0.5(2)
C14 C15 C16 C17 179.29(16)
C28 N2 C17 C16 6.7(3)
Ni1 N2 C17 C16 175.72(15)
C28 N2 C17 C7 -167.63(12)
Ni1 N2 C17 C7 1.36(16)
C15 C16 C17 N2 7.4(3)
C18 C16 C17 N2 -173.72(17)
C15 C16 C17 C7 -178.00(17)
C18 C16 C17 C7 0.91(15)
N1 C7 C17 N2 -0.50(19)
C8 C7 C17 N2 175.29(13)
N1 C7 C17 C16 -176.47(13)
C8 C7 C17 C16 -0.68(16)
C13 C12 C18 C8 -178.44(13)
C11 C12 C18 C8 1.6(2)
C13 C12 C18 C16 0.8(2)
C11 C12 C18 C16 -179.18(13)
C9 C8 C18 C12 -0.1(2)
C7 C8 C18 C12 179.76(13)
C9 C8 C18 C16 -179.44(13)
C7 C8 C18 C16 0.45(17)
C15 C16 C18 C12 -1.0(2)
C17 C16 C18 C12 179.83(13)
C15 C16 C18 C8 178.26(13)
C17 C16 C18 C8 -0.86(17)
C7 N1 C19 C20 101.63(16)
Ni1 N1 C19 C20 -81.78(16)
C7 N1 C19 C24 -76.35(18)
Ni1 N1 C19 C24 100.24(15)
C24 C19 C20 C21 1.0(2)
N1 C19 C20 C21 -176.94(13)
C24 C19 C20 C25 177.92(14)
N1 C19 C20 C25 0.0(2)
C19 C20 C21 C22 1.8(2)
C25 C20 C21 C22 -175.11(14)
C20 C21 C22 C23 -3.1(2)
C20 C21 C22 C26 176.11(15)
C21 C22 C23 C24 1.7(2)
C26 C22 C23 C24 -177.47(16)
C22 C23 C24 C19 0.8(2)
C22 C23 C24 C27 179.76(15)
C20 C19 C24 C23 -2.3(2)
N1 C19 C24 C23 175.64(13)
C20 C19 C24 C27 178.85(14)
N1 C19 C24 C27 -3.3(2)
C17 N2 C28 C29 70.47(18)
Ni1 N2 C28 C29 -96.67(15)
C17 N2 C28 C33 -109.77(16)
Ni1 N2 C28 C33 83.09(16)
C33 C28 C29 C30 1.8(2)
N2 C28 C29 C30 -178.50(12)
C33 C28 C29 C34 -178.18(14)
N2 C28 C29 C34 1.6(2)
C28 C29 C30 C31 0.2(2)
C34 C29 C30 C31 -179.84(14)
C29 C30 C31 C32 -1.4(2)
C29 C30 C31 C35 -179.49(14)
C30 C31 C32 C33 0.6(2)
C35 C31 C32 C33 178.70(15)
C29 C28 C33 C32 -2.4(2)
N2 C28 C33 C32 177.82(13)
C29 C28 C33 C36 178.82(14)
N2 C28 C33 C36 -0.9(2)
C31 C32 C33 C28 1.2(2)
C31 C32 C33 C36 179.95(14)
C40 O3 C37 C38 -33.86(19)
O3 C37 C38 C39 12.1(2)
C37 C38 C39 C40 12.4(2)
C37 O3 C40 C39 41.98(17)
C38 C39 C40 O3 -33.11(18)
